data_4501043
loop_
_publ_author_name
'Janssen, Femke F. B. J.'
'Veraart, Laurens P. J.'
'Smits, Jan M. M.'
'de Gelder, Ren\'e'
'Rowan, Alan E.'

_publ_contact_author
;
        Prof.dr. A.E. Rowan
        Radboud University Nijmegen
        Molecular Materials
        Institute for Molecules and Materials
        Heyendaalseweg 135
        6525 AJ Nijmegen
        The Netherlands
;
_publ_section_title
;
 1. Solvent, Linker, and Anion Effects on the Formation, Connectivity, and
 Topology of Cu(I)/PPh3/N-Donor Ligand Coordination Polymers
;
_journal_issue 10
_journal_name_full 'Crystal Growth &amp; Design'
_journal_page_first 4313
_journal_paper_doi 10.1021/cg2006502
_journal_volume 11
_journal_year 2011
_chemical_formula_sum 'C58 H62 B Cu F4 N2 O3 P2'
_chemical_formula_weight 1047.39
_chemical_name_systematic
;
 ?
;
_space_group_IT_number 14
_symmetry_cell_setting monoclinic
_symmetry_space_group_name_Hall '-P 2ybc'
_symmetry_space_group_name_H-M 'P 1 21/c 1'
_atom_sites_solution_hydrogens geom
_atom_sites_solution_primary direct
_atom_sites_solution_secondary difmap
_audit_creation_date 2006-07-27
_audit_creation_method 'SHELXL, adapted and expanded'
_cell_angle_alpha 90.00
_cell_angle_beta 119.867(11)
_cell_angle_gamma 90.00
_cell_formula_units_Z 4
_cell_length_a 14.300(3)
_cell_length_b 18.7302(14)
_cell_length_c 22.717(4)
_cell_measurement_reflns_used 889
_cell_measurement_temperature 208(2)
_cell_measurement_theta_max 27.500
_cell_measurement_theta_min 2.070
_cell_volume 5276.4(16)
_computing_data_collection
;
Nonius "Collect" program suite (Nonius, 1999)
;
_computing_data_reduction
;
Nonius "EvalCCD" program suite (Duisenberg, 1998)
;
_computing_molecular_graphics
;
PLATON (Spek, 2003)
;
_computing_structure_refinement 'SHELXL-97 (Sheldrick, 1997)'
_computing_structure_solution
;
DIRDIF (Beurskens et al., 1996),
PATTY (Beurskens et al., 1987)
;
_diffrn_ambient_temperature 208(2)
_diffrn_detector_area_resol_mean 18.4
_diffrn_measured_fraction_theta_full 0.917
_diffrn_measured_fraction_theta_max 0.893
_diffrn_measurement_device 'Nonius KappaCCD'
_diffrn_measurement_method 'area detector \f and \w scan'
_diffrn_radiation_monochromator graphite
_diffrn_radiation_source 'fine-focus sealed tube'
_diffrn_radiation_type MoK\a
_diffrn_radiation_wavelength 0.71073
_diffrn_reflns_av_R_equivalents 0.0372
_diffrn_reflns_av_sigmaI/netI 0.0563
_diffrn_reflns_limit_h_max 17
_diffrn_reflns_limit_h_min -18
_diffrn_reflns_limit_k_max 24
_diffrn_reflns_limit_k_min -23
_diffrn_reflns_limit_l_max 29
_diffrn_reflns_limit_l_min -28
_diffrn_reflns_number 79093
_diffrn_reflns_theta_full 25.00
_diffrn_reflns_theta_max 27.50
_diffrn_reflns_theta_min 2.07
_diffrn_standards_decay_% 0.000
_diffrn_standards_interval_time 0
_diffrn_standards_number 0
_exptl_absorpt_coefficient_mu 0.535
_exptl_absorpt_correction_T_max 0.903
_exptl_absorpt_correction_T_min 0.774
_exptl_absorpt_correction_type multi-scan
_exptl_absorpt_process_details 'SADABS multiscan (Sheldrick, 1996)'
_exptl_crystal_colour 'translucent colourless'
_exptl_crystal_density_diffrn 1.318
_exptl_crystal_density_method 'not measured'
_exptl_crystal_description 'rough fragment'
_exptl_crystal_F_000 2192
_exptl_crystal_size_max 0.28
_exptl_crystal_size_mid 0.24
_exptl_crystal_size_min 0.19
_refine_diff_density_max 1.012
_refine_diff_density_min -0.794
_refine_diff_density_rms 0.089
_refine_ls_extinction_method none
_refine_ls_goodness_of_fit_all 1.047
_refine_ls_goodness_of_fit_ref 1.047
_refine_ls_hydrogen_treatment constr
_refine_ls_matrix_type full
_refine_ls_number_parameters 615
_refine_ls_number_reflns 11160
_refine_ls_number_restraints 0
_refine_ls_restrained_S_all 1.047
_refine_ls_R_factor_all 0.1300
_refine_ls_R_factor_gt 0.0715
_refine_ls_R_factor_obs 0.0715
_refine_ls_shift/esd_max 0.000
_refine_ls_shift/esd_mean 0.000
_refine_ls_shift/su_max 0.000
_refine_ls_shift/su_mean 0.000
_refine_ls_structure_factor_coef Fsqd
_refine_ls_weighting_details
;
w=1/[\s^2^(Fo^2^)+(0.0858P)^2^+12.9286P] where P=(Fo^2^+2Fc^2^)/3
;
_refine_ls_weighting_scheme calc
_refine_ls_wR_factor_all 0.2074
_refine_ls_wR_factor_gt 0.1735
_refine_ls_wR_factor_obs 0.1735
_refine_ls_wR_factor_ref 0.2074
_reflns_number_gt 6781
_reflns_number_observed 6781
_reflns_number_total 11160
_reflns_observed_criterion >2sigma(I)
_reflns_threshold_expression >2sigma(I)
_cod_data_source_file cg2006502_si_001.cif
_cod_data_source_block LVER15
_cod_depositor_comments
;
The following automatic conversions were performed:
'_publ_contact_autor' tag replaced with '_publ_contact_author'.

Automatic conversion script
Id: cif_correct_tags 1440 2010-10-19 06:21:57Z saulius 

The following automatic conversions were performed:

'_geom_bond_publ_flag' value 'Y' changed to 'y' according to
/home/saulius/struct/CIF-dictionaries/cif_core.dic dictionary named
'cif_core.dic' version 2.4.1 from 2010-06-29 (80
times).

'_geom_angle_publ_flag' value 'Y' changed to 'y' according
to /home/saulius/struct/CIF-dictionaries/cif_core.dic dictionary
named 'cif_core.dic' version 2.4.1 from 2010-06-29 (107 times).

Automatic conversion script
Id: cif_fix_values 1715 2011-07-08 13:25:40Z adriana 
;
_cod_original_cell_volume 5276.4(15)
_cod_original_sg_symbol_H-M 'P 21/c'
_cod_database_code 4501043

loop_
_symmetry_equiv_pos_as_xyz
'x, y, z'
'-x, y+1/2, -z+1/2'
'-x, -y, -z'
'x, -y-1/2, z-1/2'

loop_
_atom_site_label
_atom_site_type_symbol
_atom_site_fract_x
_atom_site_fract_y
_atom_site_fract_z
_atom_site_U_iso_or_equiv
_atom_site_adp_type
_atom_site_occupancy
_atom_site_calc_flag
_atom_site_refinement_flags
Cu1 Cu -0.11379(4) -0.06585(3) -0.26918(2) 0.02682(16) Uani 1 d .
P1 P -0.27158(9) -0.03607(6) -0.36249(5) 0.0298(3) Uani 1 d .
P2 P -0.06807(9) -0.04134(6) -0.15997(5) 0.0289(3) Uani 1 d .
N1 N -0.1039(3) -0.17690(18) -0.26910(17) 0.0304(8) Uani 1 d .
N2 N 0.0027(3) -0.01456(18) -0.28411(17) 0.0299(8) Uani 1 d .
C1 C -0.1883(3) -0.2134(2) -0.2741(2) 0.0341(10) Uani 1 d .
H1 H -0.2531 -0.1886 -0.2880 0.041 Uiso 1 calc R
C2 C -0.1856(3) -0.2852(2) -0.2601(2) 0.0347(10) Uani 1 d .
H2 H -0.2468 -0.3078 -0.2636 0.042 Uiso 1 calc R
C3 C -0.0921(3) -0.3238(2) -0.2409(2) 0.0271(9) Uani 1 d .
C4 C -0.0061(3) -0.2869(2) -0.2381(2) 0.0326(10) Uani 1 d .
H4 H 0.0581 -0.3111 -0.2271 0.039 Uiso 1 calc R
C5 C -0.0146(3) -0.2147(2) -0.2514(2) 0.0315(9) Uani 1 d .
H5 H 0.0458 -0.1907 -0.2479 0.038 Uiso 1 calc R
C6 C -0.0842(3) -0.4005(2) -0.2228(2) 0.0299(9) Uani 1 d .
C7 C -0.1418(4) -0.4296(3) -0.1950(3) 0.0501(13) Uani 1 d .
H7 H -0.1888 -0.4012 -0.1873 0.060 Uiso 1 calc R
C8 C -0.1296(5) -0.5008(3) -0.1787(3) 0.0589(16) Uani 1 d .
H8 H -0.1696 -0.5218 -0.1606 0.071 Uiso 1 calc R
C9 C 0.0590(4) -0.0412(2) -0.3112(3) 0.0424(12) Uani 1 d .
H9 H 0.0499 -0.0896 -0.3239 0.051 Uiso 1 calc R
C10 C 0.0170(3) 0.0549(2) -0.2670(2) 0.0301(9) Uani 1 d .
H10 H -0.0211 0.0741 -0.2469 0.036 Uiso 1 calc R
C11 C -0.2760(3) -0.0630(2) -0.4411(2) 0.0335(10) Uani 1 d .
C12 C -0.2280(5) -0.1274(3) -0.4414(3) 0.0537(14) Uani 1 d .
H12 H -0.1943 -0.1553 -0.4018 0.064 Uiso 1 calc R
C13 C -0.2294(5) -0.1507(3) -0.4997(3) 0.0688(18) Uani 1 d .
H13 H -0.1995 -0.1954 -0.5000 0.083 Uiso 1 calc R
C14 C -0.2739(5) -0.1093(3) -0.5570(3) 0.0543(14) Uani 1 d .
H14 H -0.2731 -0.1247 -0.5961 0.065 Uiso 1 calc R
C15 C -0.3201(4) -0.0449(3) -0.5567(2) 0.0479(12) Uani 1 d .
H15 H -0.3503 -0.0160 -0.5958 0.057 Uiso 1 calc R
C16 C -0.3222(4) -0.0223(3) -0.4996(2) 0.0406(11) Uani 1 d .
H16 H -0.3556 0.0212 -0.5005 0.049 Uiso 1 calc R
C17 C -0.3882(3) -0.0790(2) -0.3659(2) 0.0313(10) Uani 1 d .
C18 C -0.3993(4) -0.0747(2) -0.3084(2) 0.0364(10) Uani 1 d .
H18 H -0.3471 -0.0500 -0.2700 0.044 Uiso 1 calc R
C19 C -0.4847(4) -0.1058(3) -0.3064(3) 0.0443(12) Uani 1 d .
H19 H -0.4923 -0.1007 -0.2679 0.053 Uiso 1 calc R
C20 C -0.5593(4) -0.1445(3) -0.3619(3) 0.0489(13) Uani 1 d .
H20 H -0.6177 -0.1665 -0.3609 0.059 Uiso 1 calc R
C21 C -0.5481(4) -0.1510(3) -0.4185(3) 0.0498(13) Uani 1 d .
H21 H -0.5985 -0.1781 -0.4558 0.060 Uiso 1 calc R
C22 C -0.4634(4) -0.1180(2) -0.4212(2) 0.0399(11) Uani 1 d .
H22 H -0.4570 -0.1221 -0.4603 0.048 Uiso 1 calc R
C23 C -0.3089(4) 0.0582(2) -0.3768(2) 0.0331(10) Uani 1 d .
C24 C -0.4000(4) 0.0849(3) -0.3773(3) 0.0435(12) Uani 1 d .
H24 H -0.4479 0.0534 -0.3736 0.052 Uiso 1 calc R
C25 C -0.4207(5) 0.1578(3) -0.3834(3) 0.0577(15) Uani 1 d .
H25 H -0.4817 0.1753 -0.3825 0.069 Uiso 1 calc R
C26 C -0.3539(5) 0.2045(3) -0.3907(3) 0.0553(14) Uani 1 d .
H26 H -0.3686 0.2537 -0.3949 0.066 Uiso 1 calc R
C27 C -0.2649(4) 0.1788(3) -0.3918(3) 0.0507(13) Uani 1 d .
H27 H -0.2193 0.2105 -0.3976 0.061 Uiso 1 calc R
C28 C -0.2416(4) 0.1063(3) -0.3844(2) 0.0429(11) Uani 1 d .
H28 H -0.1797 0.0896 -0.3846 0.051 Uiso 1 calc R
C31 C -0.1566(3) -0.0824(2) -0.1332(2) 0.0329(10) Uani 1 d .
C32 C -0.2299(4) -0.0445(3) -0.1222(3) 0.0464(12) Uani 1 d .
H32 H -0.2287 0.0056 -0.1223 0.056 Uiso 1 calc R
C33 C -0.3049(5) -0.0802(3) -0.1112(3) 0.0617(16) Uani 1 d .
H33 H -0.3544 -0.0541 -0.1039 0.074 Uiso 1 calc R
C34 C -0.3069(5) -0.1536(3) -0.1110(3) 0.0587(15) Uani 1 d .
H34 H -0.3590 -0.1777 -0.1048 0.070 Uiso 1 calc R
C35 C -0.2326(4) -0.1916(3) -0.1198(3) 0.0521(14) Uani 1 d .
H35 H -0.2327 -0.2418 -0.1184 0.063 Uiso 1 calc R
C36 C -0.1581(4) -0.1564(2) -0.1307(2) 0.0403(11) Uani 1 d .
H36 H -0.1075 -0.1829 -0.1365 0.048 Uiso 1 calc R
C37 C -0.0663(4) 0.0538(2) -0.1417(2) 0.0339(10) Uani 1 d .
C38 C -0.1532(4) 0.0954(3) -0.1887(2) 0.0400(11) Uani 1 d .
H38 H -0.2114 0.0735 -0.2263 0.048 Uiso 1 calc R
C39 C -0.1536(5) 0.1683(3) -0.1800(3) 0.0492(13) Uani 1 d .
H39 H -0.2126 0.1958 -0.2112 0.059 Uiso 1 calc R
C40 C -0.0681(6) 0.2009(3) -0.1258(3) 0.0626(16) Uani 1 d .
H40 H -0.0681 0.2506 -0.1204 0.075 Uiso 1 calc R
C41 C 0.0178(5) 0.1608(3) -0.0793(3) 0.0612(16) Uani 1 d .
H41 H 0.0757 0.1832 -0.0419 0.073 Uiso 1 calc R
C42 C 0.0191(4) 0.0874(3) -0.0875(2) 0.0446(12) Uani 1 d .
H42 H 0.0786 0.0604 -0.0560 0.053 Uiso 1 calc R
C43 C 0.0645(3) -0.0745(2) -0.0970(2) 0.0336(10) Uani 1 d .
C44 C 0.1414(4) -0.0871(3) -0.1164(2) 0.0413(11) Uani 1 d .
H44 H 0.1246 -0.0773 -0.1612 0.050 Uiso 1 calc R
C45 C 0.2420(4) -0.1136(3) -0.0708(3) 0.0511(13) Uani 1 d .
H45 H 0.2930 -0.1224 -0.0845 0.061 Uiso 1 calc R
C46 C 0.2671(4) -0.1273(3) -0.0044(3) 0.0562(15) Uani 1 d .
H46 H 0.3357 -0.1450 0.0270 0.067 Uiso 1 calc R
C47 C 0.1922(4) -0.1151(3) 0.0154(3) 0.0517(14) Uani 1 d .
H47 H 0.2092 -0.1248 0.0603 0.062 Uiso 1 calc R
C48 C 0.0916(4) -0.0886(3) -0.0306(2) 0.0434(12) Uani 1 d .
H48 H 0.0409 -0.0801 -0.0166 0.052 Uiso 1 calc R
O51 O -0.3064(14) -0.4172(9) -0.4298(8) 0.301(7) Uiso 1 d .
C52 C -0.3071(10) -0.3368(7) -0.4437(7) 0.168(5) Uiso 1 d .
H52A H -0.2535 -0.3107 -0.4036 0.201 Uiso 1 calc R
H52B H -0.2963 -0.3271 -0.4823 0.201 Uiso 1 calc R
C53 C -0.4210(12) -0.3209(9) -0.4598(8) 0.195(6) Uiso 1 d .
H53A H -0.4259 -0.2723 -0.4456 0.234 Uiso 1 calc R
H53B H -0.4710 -0.3252 -0.5087 0.234 Uiso 1 calc R
C54 C -0.4443(13) -0.3671(9) -0.4269(8) 0.200(6) Uiso 1 d .
H54A H -0.5229 -0.3727 -0.4498 0.240 Uiso 1 calc R
H54B H -0.4206 -0.3485 -0.3812 0.240 Uiso 1 calc R
C55 C -0.3990(18) -0.4325(12) -0.4211(11) 0.286(10) Uiso 1 d .
H55A H -0.4495 -0.4651 -0.4563 0.343 Uiso 1 calc R
H55B H -0.3760 -0.4535 -0.3764 0.343 Uiso 1 calc R
O61 O -0.0299(5) -0.3328(4) -0.0446(4) 0.170(4) Uani 1 d .
C62 C 0.0134(9) -0.3962(6) -0.0064(8) 0.201(7) Uani 1 d .
H62A H -0.0098 -0.4007 0.0274 0.242 Uiso 1 calc R
H62B H -0.0132 -0.4377 -0.0365 0.242 Uiso 1 calc R
C63 C 0.1180(10) -0.3940(7) 0.0238(7) 0.177(6) Uani 1 d .
H63A H 0.1442 -0.4287 0.0031 0.213 Uiso 1 calc R
H63B H 0.1488 -0.4062 0.0719 0.213 Uiso 1 calc R
C64 C 0.1521(6) -0.3205(6) 0.0171(4) 0.110(3) Uani 1 d .
H64A H 0.1776 -0.2932 0.0591 0.132 Uiso 1 calc R
H64B H 0.2087 -0.3218 0.0048 0.132 Uiso 1 calc R
C65 C 0.0519(6) -0.2911(4) -0.0378(4) 0.089(2) Uani 1 d .
H65A H 0.0418 -0.2421 -0.0269 0.107 Uiso 1 calc R
H65B H 0.0541 -0.2905 -0.0802 0.107 Uiso 1 calc R
O71 O 0.6227(3) -0.3563(2) -0.22811(19) 0.0576(10) Uani 1 d .
C72 C 0.5468(5) -0.3013(3) -0.2525(4) 0.077(2) Uani 1 d .
H72A H 0.5726 -0.2622 -0.2694 0.092 Uiso 1 calc R
H72B H 0.5367 -0.2828 -0.2157 0.092 Uiso 1 calc R
C73 C 0.4455(5) -0.3282(4) -0.3068(4) 0.103(3) Uani 1 d .
H73A H 0.4351 -0.3137 -0.3511 0.123 Uiso 1 calc R
H73B H 0.3850 -0.3101 -0.3023 0.123 Uiso 1 calc R
C74 C 0.4533(6) -0.4054(5) -0.2996(5) 0.109(3) Uani 1 d .
H74A H 0.4301 -0.4282 -0.3435 0.131 Uiso 1 calc R
H74B H 0.4080 -0.4230 -0.2815 0.131 Uiso 1 calc R
C75 C 0.5678(6) -0.4206(4) -0.2520(4) 0.092(2) Uani 1 d .
H75A H 0.5747 -0.4493 -0.2139 0.110 Uiso 1 calc R
H75B H 0.5987 -0.4478 -0.2751 0.110 Uiso 1 calc R
F1 F 0.3903(5) -0.1977(3) -0.2136(4) 0.176(3) Uani 1 d .
F2 F 0.2689(9) -0.1422(6) -0.2990(4) 0.249(5) Uani 1 d .
F3 F 0.2401(4) -0.1586(3) -0.2189(3) 0.134(2) Uani 1 d .
F4 F 0.3570(6) -0.0844(4) -0.2196(7) 0.267(6) Uani 1 d .
B1 B 0.3208(8) -0.1463(4) -0.2301(6) 0.083(3) Uani 1 d .

loop_
_atom_site_aniso_label
_atom_site_aniso_U_11
_atom_site_aniso_U_22
_atom_site_aniso_U_33
_atom_site_aniso_U_23
_atom_site_aniso_U_13
_atom_site_aniso_U_12
Cu1 0.0312(3) 0.0187(3) 0.0301(3) -0.00040(19) 0.0149(2) -0.0005(2)
P1 0.0325(6) 0.0255(6) 0.0291(6) 0.0007(4) 0.0135(5) 0.0039(4)
P2 0.0335(6) 0.0248(6) 0.0289(6) -0.0011(4) 0.0158(5) 0.0002(4)
N1 0.035(2) 0.0209(19) 0.0331(19) 0.0005(14) 0.0156(16) 0.0004(15)
N2 0.038(2) 0.0199(19) 0.035(2) -0.0021(14) 0.0212(17) -0.0033(14)
C1 0.030(2) 0.021(2) 0.050(3) 0.0019(18) 0.020(2) 0.0034(17)
C2 0.032(2) 0.025(2) 0.051(3) 0.0023(19) 0.024(2) 0.0013(18)
C3 0.036(2) 0.018(2) 0.030(2) 0.0003(16) 0.0179(18) -0.0005(16)
C4 0.034(2) 0.024(2) 0.043(3) 0.0023(18) 0.022(2) 0.0067(17)
C5 0.033(2) 0.025(2) 0.042(3) 0.0003(18) 0.023(2) -0.0009(17)
C6 0.037(2) 0.020(2) 0.036(2) 0.0011(17) 0.020(2) 0.0017(17)
C7 0.063(3) 0.032(3) 0.080(4) 0.009(2) 0.054(3) 0.011(2)
C8 0.082(4) 0.033(3) 0.099(5) 0.020(3) 0.073(4) 0.011(3)
C9 0.061(3) 0.022(2) 0.061(3) -0.009(2) 0.043(3) -0.006(2)
C10 0.038(2) 0.024(2) 0.036(2) -0.0015(17) 0.024(2) -0.0009(17)
C11 0.035(2) 0.035(3) 0.033(2) -0.0013(18) 0.019(2) -0.0006(19)
C12 0.081(4) 0.044(3) 0.037(3) 0.008(2) 0.030(3) 0.025(3)
C13 0.105(5) 0.056(4) 0.052(4) 0.001(3) 0.043(3) 0.034(3)
C14 0.072(4) 0.060(4) 0.038(3) -0.008(2) 0.032(3) 0.007(3)
C15 0.057(3) 0.052(3) 0.034(3) 0.005(2) 0.021(2) 0.002(2)
C16 0.046(3) 0.038(3) 0.038(3) 0.004(2) 0.021(2) 0.006(2)
C17 0.032(2) 0.025(2) 0.031(2) 0.0037(17) 0.0114(19) 0.0053(17)
C18 0.032(2) 0.037(3) 0.038(3) 0.0008(19) 0.016(2) 0.0049(19)
C19 0.043(3) 0.048(3) 0.047(3) 0.013(2) 0.027(2) 0.010(2)
C20 0.040(3) 0.048(3) 0.056(3) 0.014(2) 0.022(3) 0.000(2)
C21 0.042(3) 0.048(3) 0.046(3) 0.000(2) 0.012(2) -0.012(2)
C22 0.044(3) 0.033(3) 0.039(3) 0.0050(19) 0.018(2) 0.001(2)
C23 0.039(2) 0.029(2) 0.025(2) -0.0015(17) 0.0108(19) 0.0005(18)
C24 0.046(3) 0.031(3) 0.056(3) 0.002(2) 0.027(2) 0.006(2)
C25 0.072(4) 0.038(3) 0.070(4) 0.005(3) 0.041(3) 0.022(3)
C26 0.077(4) 0.025(3) 0.052(3) 0.002(2) 0.024(3) 0.008(3)
C27 0.056(3) 0.032(3) 0.046(3) 0.004(2) 0.012(3) -0.006(2)
C28 0.045(3) 0.032(3) 0.043(3) 0.004(2) 0.016(2) 0.001(2)
C31 0.035(2) 0.034(3) 0.025(2) 0.0017(17) 0.0118(19) -0.0008(18)
C32 0.050(3) 0.044(3) 0.057(3) 0.005(2) 0.035(3) 0.003(2)
C33 0.057(4) 0.074(5) 0.072(4) 0.009(3) 0.046(3) 0.008(3)
C34 0.060(4) 0.067(4) 0.059(4) 0.008(3) 0.037(3) -0.013(3)
C35 0.063(3) 0.041(3) 0.050(3) 0.007(2) 0.027(3) -0.010(3)
C36 0.047(3) 0.033(3) 0.040(3) 0.004(2) 0.022(2) -0.001(2)
C37 0.043(3) 0.030(3) 0.037(2) -0.0007(18) 0.027(2) 0.0016(19)
C38 0.050(3) 0.033(3) 0.046(3) -0.001(2) 0.030(2) 0.002(2)
C39 0.069(4) 0.031(3) 0.068(4) 0.006(2) 0.049(3) 0.008(2)
C40 0.104(5) 0.025(3) 0.083(4) -0.011(3) 0.066(4) -0.008(3)
C41 0.085(4) 0.044(4) 0.061(4) -0.018(3) 0.041(3) -0.021(3)
C42 0.057(3) 0.036(3) 0.042(3) -0.009(2) 0.026(3) -0.009(2)
C43 0.035(2) 0.027(2) 0.033(2) -0.0024(17) 0.013(2) -0.0013(18)
C44 0.041(3) 0.043(3) 0.040(3) -0.001(2) 0.020(2) 0.007(2)
C45 0.038(3) 0.062(4) 0.047(3) -0.002(2) 0.016(2) 0.008(2)
C46 0.038(3) 0.056(4) 0.051(3) 0.002(3) 0.004(3) 0.008(2)
C47 0.051(3) 0.058(4) 0.032(3) 0.002(2) 0.010(2) 0.001(3)
C48 0.042(3) 0.048(3) 0.035(3) -0.003(2) 0.016(2) -0.003(2)
O61 0.090(4) 0.108(5) 0.229(8) 0.067(5) 0.016(5) 0.002(4)
C62 0.112(9) 0.099(8) 0.297(18) 0.102(10) 0.029(10) 0.017(7)
C63 0.134(10) 0.173(12) 0.244(15) 0.149(11) 0.108(10) 0.095(9)
C64 0.060(5) 0.169(10) 0.093(6) 0.044(6) 0.033(4) 0.031(5)
C65 0.070(5) 0.090(6) 0.090(5) 0.020(4) 0.028(4) -0.003(4)
O71 0.044(2) 0.053(2) 0.064(2) 0.0037(18) 0.0180(18) -0.0027(17)
C72 0.048(3) 0.059(4) 0.100(5) -0.009(4) 0.019(3) 0.004(3)
C73 0.057(4) 0.084(6) 0.106(6) -0.011(5) -0.006(4) 0.003(4)
C74 0.079(5) 0.090(6) 0.111(7) -0.002(5) 0.012(5) -0.036(5)
C75 0.090(5) 0.054(5) 0.087(5) 0.006(4) 0.011(4) -0.008(4)
F1 0.175(5) 0.118(4) 0.335(9) 0.115(5) 0.203(6) 0.079(4)
F2 0.312(11) 0.329(13) 0.175(7) 0.079(8) 0.174(8) 0.172(11)
F3 0.118(4) 0.140(4) 0.202(5) 0.076(4) 0.123(4) 0.053(3)
F4 0.157(7) 0.085(5) 0.520(19) -0.044(7) 0.139(9) -0.035(4)
B1 0.126(7) 0.045(5) 0.139(8) 0.029(5) 0.111(7) 0.016(5)

loop_
_atom_type_symbol
_atom_type_description
_atom_type_scat_dispersion_real
_atom_type_scat_dispersion_imag
_atom_type_scat_source
C C 0.0033 0.0016 'International Tables Vol C Tables 4.2.6.8 and 6.1.1.4'
H H 0.0000 0.0000 'International Tables Vol C Tables 4.2.6.8 and 6.1.1.4'
B B 0.0013 0.0007 'International Tables Vol C Tables 4.2.6.8 and 6.1.1.4'
Cu Cu 0.3201 1.2651 'International Tables Vol C Tables 4.2.6.8 and 6.1.1.4'
F F 0.0171 0.0103 'International Tables Vol C Tables 4.2.6.8 and 6.1.1.4'
N N 0.0061 0.0033 'International Tables Vol C Tables 4.2.6.8 and 6.1.1.4'
O O 0.0106 0.0060 'International Tables Vol C Tables 4.2.6.8 and 6.1.1.4'
P P 0.1023 0.0942 'International Tables Vol C Tables 4.2.6.8 and 6.1.1.4'

loop_
_geom_angle_atom_site_label_1
_geom_angle_atom_site_label_2
_geom_angle_atom_site_label_3
_geom_angle
_geom_angle_site_symmetry_1
_geom_angle_site_symmetry_3
_geom_angle_publ_flag
N1 Cu1 N2 113.54(13) . . y
N1 Cu1 P1 106.37(10) . . y
N2 Cu1 P1 103.75(10) . . y
N1 Cu1 P2 102.58(10) . . y
N2 Cu1 P2 105.34(10) . . y
P1 Cu1 P2 125.60(5) . . y
C17 P1 C23 103.8(2) . . y
C17 P1 C11 104.6(2) . . y
C23 P1 C11 103.2(2) . . y
C17 P1 Cu1 113.31(14) . . y
C23 P1 Cu1 118.13(14) . . y
C11 P1 Cu1 112.34(15) . . y
C43 P2 C31 102.6(2) . . y
C43 P2 C37 105.2(2) . . y
C31 P2 C37 105.6(2) . . y
C43 P2 Cu1 114.16(15) . . y
C31 P2 Cu1 114.06(14) . . y
C37 P2 Cu1 114.10(15) . . y
C5 N1 C1 116.1(4) . . y
C5 N1 Cu1 125.7(3) . . y
C1 N1 Cu1 116.8(3) . . y
C9 N2 C10 117.3(4) . . y
C9 N2 Cu1 128.1(3) . . y
C10 N2 Cu1 114.6(3) . . y
N1 C1 C2 123.9(4) . . y
N1 C1 H1 118.1 . . ?
C2 C1 H1 118.1 . . ?
C1 C2 C3 119.6(4) . . y
C1 C2 H2 120.2 . . ?
C3 C2 H2 120.2 . . ?
C4 C3 C2 116.7(4) . . y
C4 C3 C6 121.9(4) . . y
C2 C3 C6 121.4(4) . . y
C5 C4 C3 120.1(4) . . y
C5 C4 H4 119.9 . . ?
C3 C4 H4 119.9 . . ?
N1 C5 C4 123.5(4) . . y
N1 C5 H5 118.2 . . ?
C4 C5 H5 118.2 . . ?
C7 C6 C10 117.6(4) . 2_544 y
C7 C6 C3 122.1(4) . . y
C10 C6 C3 120.3(4) 2_544 . y
C8 C7 C6 119.1(4) . . y
C8 C7 H7 120.5 . . ?
C6 C7 H7 120.5 . . ?
C9 C8 C7 119.7(5) 2_544 . y
C9 C8 H8 120.1 2_544 . ?
C7 C8 H8 120.1 . . ?
N2 C9 C8 122.5(4) . 2_554 y
N2 C9 H9 118.8 . . ?
C8 C9 H9 118.8 2_554 . ?
N2 C10 C6 123.9(4) . 2_554 y
N2 C10 H10 118.1 . . ?
C6 C10 H10 118.1 2_554 . ?
C16 C11 C12 118.4(4) . . y
C16 C11 P1 123.7(4) . . y
C12 C11 P1 117.9(3) . . y
C13 C12 C11 120.4(5) . . y
C13 C12 H12 119.8 . . ?
C11 C12 H12 119.8 . . ?
C14 C13 C12 120.5(5) . . y
C14 C13 H13 119.7 . . ?
C12 C13 H13 119.7 . . ?
C13 C14 C15 119.3(5) . . y
C13 C14 H14 120.4 . . ?
C15 C14 H14 120.4 . . ?
C14 C15 C16 120.5(5) . . y
C14 C15 H15 119.7 . . ?
C16 C15 H15 119.7 . . ?
C15 C16 C11 120.7(5) . . y
C15 C16 H16 119.6 . . ?
C11 C16 H16 119.6 . . ?
C22 C17 C18 118.7(4) . . y
C22 C17 P1 123.5(4) . . y
C18 C17 P1 117.7(3) . . y
C19 C18 C17 121.6(4) . . y
C19 C18 H18 119.2 . . ?
C17 C18 H18 119.2 . . ?
C18 C19 C20 119.3(5) . . y
C18 C19 H19 120.4 . . ?
C20 C19 H19 120.4 . . ?
C21 C20 C19 120.0(5) . . y
C21 C20 H20 120.0 . . ?
C19 C20 H20 120.0 . . ?
C20 C21 C22 120.7(5) . . y
C20 C21 H21 119.6 . . ?
C22 C21 H21 119.6 . . ?
C17 C22 C21 119.7(5) . . y
C17 C22 H22 120.2 . . ?
C21 C22 H22 120.2 . . ?
C24 C23 C28 118.0(4) . . y
C24 C23 P1 122.7(4) . . y
C28 C23 P1 119.3(4) . . y
C23 C24 C25 120.6(5) . . y
C23 C24 H24 119.7 . . ?
C25 C24 H24 119.7 . . ?
C26 C25 C24 120.9(5) . . y
C26 C25 H25 119.6 . . ?
C24 C25 H25 119.6 . . ?
C25 C26 C27 119.3(5) . . y
C25 C26 H26 120.4 . . ?
C27 C26 H26 120.4 . . ?
C26 C27 C28 120.7(5) . . y
C26 C27 H27 119.6 . . ?
C28 C27 H27 119.6 . . ?
C27 C28 C23 120.6(5) . . y
C27 C28 H28 119.7 . . ?
C23 C28 H28 119.7 . . ?
C32 C31 C36 118.3(4) . . y
C32 C31 P2 123.8(4) . . y
C36 C31 P2 117.5(3) . . y
C31 C32 C33 120.5(5) . . y
C31 C32 H32 119.7 . . ?
C33 C32 H32 119.7 . . ?
C34 C33 C32 120.0(5) . . y
C34 C33 H33 120.0 . . ?
C32 C33 H33 120.0 . . ?
C35 C34 C33 120.0(5) . . y
C35 C34 H34 120.0 . . ?
C33 C34 H34 120.0 . . ?
C34 C35 C36 120.1(5) . . y
C34 C35 H35 120.0 . . ?
C36 C35 H35 120.0 . . ?
C35 C36 C31 121.0(5) . . y
C35 C36 H36 119.5 . . ?
C31 C36 H36 119.5 . . ?
C42 C37 C38 118.7(4) . . y
C42 C37 P2 123.6(4) . . y
C38 C37 P2 117.5(4) . . y
C39 C38 C37 120.4(5) . . y
C39 C38 H38 119.8 . . ?
C37 C38 H38 119.8 . . ?
C40 C39 C38 120.2(5) . . y
C40 C39 H39 119.9 . . ?
C38 C39 H39 119.9 . . ?
C39 C40 C41 120.1(5) . . y
C39 C40 H40 120.0 . . ?
C41 C40 H40 119.9 . . ?
C40 C41 C42 120.3(5) . . y
C40 C41 H41 119.9 . . ?
C42 C41 H41 119.9 . . ?
C37 C42 C41 120.3(5) . . y
C37 C42 H42 119.8 . . ?
C41 C42 H42 119.8 . . ?
C48 C43 C44 118.4(4) . . y
C48 C43 P2 122.6(4) . . y
C44 C43 P2 119.0(3) . . y
C45 C44 C43 121.0(5) . . y
C45 C44 H44 119.5 . . ?
C43 C44 H44 119.5 . . ?
C44 C45 C46 119.5(5) . . y
C44 C45 H45 120.3 . . ?
C46 C45 H45 120.3 . . ?
C47 C46 C45 120.2(5) . . y
C47 C46 H46 119.9 . . ?
C45 C46 H46 119.9 . . ?
C46 C47 C48 119.9(5) . . y
C46 C47 H47 120.0 . . ?
C48 C47 H47 120.0 . . ?
C43 C48 C47 121.1(5) . . y
C43 C48 H48 119.5 . . ?
C47 C48 H48 119.5 . . ?
C55 O51 C52 107.8(15) . . y
C53 C52 O51 98.0(12) . . y
C53 C52 H52A 112.2 . . ?
O51 C52 H52A 112.2 . . ?
C53 C52 H52B 112.2 . . ?
O51 C52 H52B 112.2 . . ?
H52A C52 H52B 109.8 . . ?
C54 C53 C52 106.6(14) . . y
C54 C53 H53A 110.4 . . ?
C52 C53 H53A 110.4 . . ?
C54 C53 H53B 110.4 . . ?
C52 C53 H53B 110.4 . . ?
H53A C53 H53B 108.6 . . ?
C53 C54 C55 114.2(18) . . y
C53 C54 H54A 108.7 . . ?
C55 C54 H54A 108.7 . . ?
C53 C54 H54B 108.7 . . ?
C55 C54 H54B 108.7 . . ?
H54A C54 H54B 107.6 . . ?
C54 C55 O51 103.4(18) . . y
C54 C55 H55A 111.1 . . ?
O51 C55 H55A 111.1 . . ?
C54 C55 H55B 111.1 . . ?
O51 C55 H55B 111.1 . . ?
H55A C55 H55B 109.0 . . ?
C65 O61 C62 109.0(7) . . y
C63 C62 O61 109.5(9) . . y
C63 C62 H62A 109.8 . . ?
O61 C62 H62A 109.8 . . ?
C63 C62 H62B 109.8 . . ?
O61 C62 H62B 109.8 . . ?
H62A C62 H62B 108.2 . . ?
C62 C63 C64 108.9(8) . . y
C62 C63 H63A 109.9 . . ?
C64 C63 H63A 109.9 . . ?
C62 C63 H63B 109.9 . . ?
C64 C63 H63B 109.9 . . ?
H63A C63 H63B 108.3 . . ?
C65 C64 C63 101.8(8) . . y
C65 C64 H64A 111.4 . . ?
C63 C64 H64A 111.4 . . ?
C65 C64 H64B 111.4 . . ?
C63 C64 H64B 111.4 . . ?
H64A C64 H64B 109.3 . . ?
O61 C65 C64 107.8(7) . . y
O61 C65 H65A 110.1 . . ?
C64 C65 H65A 110.1 . . ?
O61 C65 H65B 110.1 . . ?
C64 C65 H65B 110.1 . . ?
H65A C65 H65B 108.5 . . ?
C75 O71 C72 107.9(5) . . y
O71 C72 C73 109.5(6) . . y
O71 C72 H72A 109.8 . . ?
C73 C72 H72A 109.8 . . ?
O71 C72 H72B 109.8 . . ?
C73 C72 H72B 109.8 . . ?
H72A C72 H72B 108.2 . . ?
C72 C73 C74 105.2(6) . . y
C72 C73 H73A 110.7 . . ?
C74 C73 H73A 110.7 . . ?
C72 C73 H73B 110.7 . . ?
C74 C73 H73B 110.7 . . ?
H73A C73 H73B 108.8 . . ?
C73 C74 C75 105.7(6) . . y
C73 C74 H74A 110.6 . . ?
C75 C74 H74A 110.6 . . ?
C73 C74 H74B 110.6 . . ?
C75 C74 H74B 110.6 . . ?
H74A C74 H74B 108.7 . . ?
O71 C75 C74 108.9(6) . . y
O71 C75 H75A 109.9 . . ?
C74 C75 H75A 109.9 . . ?
O71 C75 H75B 109.9 . . ?
C74 C75 H75B 109.9 . . ?
H75A C75 H75B 108.3 . . ?
F4 B1 F1 116.8(9) . . y
F4 B1 F3 116.4(9) . . y
F1 B1 F3 115.6(6) . . y
F4 B1 F2 96.0(9) . . y
F1 B1 F2 105.9(8) . . y
F3 B1 F2 101.8(9) . . y

loop_
_geom_bond_atom_site_label_1
_geom_bond_atom_site_label_2
_geom_bond_distance
_geom_bond_site_symmetry_2
_geom_bond_publ_flag
Cu1 N1 2.085(3) . y
Cu1 N2 2.092(3) . y
Cu1 P1 2.2654(13) . y
Cu1 P2 2.2753(13) . y
P1 C17 1.819(4) . y
P1 C23 1.826(4) . y
P1 C11 1.828(4) . y
P2 C43 1.823(4) . y
P2 C31 1.825(4) . y
P2 C37 1.827(4) . y
N1 C5 1.336(5) . y
N1 C1 1.342(5) . y
N2 C9 1.329(6) . y
N2 C10 1.343(5) . y
C1 C2 1.377(6) . y
C1 H1 0.9400 . ?
C2 C3 1.387(6) . y
C2 H2 0.9400 . ?
C3 C4 1.385(6) . y
C3 C6 1.481(6) . y
C4 C5 1.378(6) . y
C4 H4 0.9400 . ?
C5 H5 0.9400 . ?
C6 C7 1.376(6) . y
C6 C10 1.378(6) 2_544 y
C7 C8 1.372(7) . y
C7 H7 0.9400 . ?
C8 C9 1.371(7) 2_544 y
C8 H8 0.9400 . ?
C9 C8 1.370(7) 2_554 y
C9 H9 0.9400 . ?
C10 C6 1.378(6) 2_554 y
C10 H10 0.9400 . ?
C11 C16 1.382(6) . y
C11 C12 1.388(6) . y
C12 C13 1.387(7) . y
C12 H12 0.9400 . ?
C13 C14 1.369(8) . y
C13 H13 0.9400 . ?
C14 C15 1.377(7) . y
C14 H14 0.9400 . ?
C15 C16 1.379(7) . y
C15 H15 0.9400 . ?
C16 H16 0.9400 . ?
C17 C22 1.387(6) . y
C17 C18 1.394(6) . y
C18 C19 1.372(6) . y
C18 H18 0.9400 . ?
C19 C20 1.383(7) . y
C19 H19 0.9400 . ?
C20 C21 1.379(7) . y
C20 H20 0.9400 . ?
C21 C22 1.388(7) . y
C21 H21 0.9400 . ?
C22 H22 0.9400 . ?
C23 C24 1.389(6) . y
C23 C28 1.392(6) . y
C24 C25 1.390(7) . y
C24 H24 0.9400 . ?
C25 C26 1.365(8) . y
C25 H25 0.9400 . ?
C26 C27 1.372(8) . y
C26 H26 0.9400 . ?
C27 C28 1.387(7) . y
C27 H27 0.9400 . ?
C28 H28 0.9400 . ?
C31 C32 1.386(6) . y
C31 C36 1.388(6) . y
C32 C33 1.389(7) . y
C32 H32 0.9400 . ?
C33 C34 1.375(8) . y
C33 H33 0.9400 . ?
C34 C35 1.374(8) . y
C34 H34 0.9400 . ?
C35 C36 1.376(7) . y
C35 H35 0.9400 . ?
C36 H36 0.9400 . ?
C37 C42 1.381(6) . y
C37 C38 1.403(6) . y
C38 C39 1.381(7) . y
C38 H38 0.9400 . ?
C39 C40 1.372(8) . y
C39 H39 0.9400 . ?
C40 C41 1.376(8) . y
C40 H40 0.9400 . ?
C41 C42 1.389(7) . y
C41 H41 0.9400 . ?
C42 H42 0.9400 . ?
C43 C48 1.381(6) . y
C43 C44 1.395(6) . y
C44 C45 1.380(7) . y
C44 H44 0.9400 . ?
C45 C46 1.389(8) . y
C45 H45 0.9400 . ?
C46 C47 1.374(8) . y
C46 H46 0.9400 . ?
C47 C48 1.383(7) . y
C47 H47 0.9400 . ?
C48 H48 0.9400 . ?
O51 C55 1.46(2) . y
O51 C52 1.538(18) . y
C52 C53 1.510(16) . y
C52 H52A 0.9800 . ?
C52 H52B 0.9800 . ?
C53 C54 1.293(17) . y
C53 H53A 0.9800 . ?
C53 H53B 0.9800 . ?
C54 C55 1.36(2) . y
C54 H54A 0.9800 . ?
C54 H54B 0.9800 . ?
C55 H55A 0.9800 . ?
C55 H55B 0.9800 . ?
O61 C65 1.348(9) . y
O61 C62 1.418(11) . y
C62 C63 1.300(14) . y
C62 H62A 0.9800 . ?
C62 H62B 0.9800 . ?
C63 C64 1.493(14) . y
C63 H63A 0.9800 . ?
C63 H63B 0.9800 . ?
C64 C65 1.460(9) . y
C64 H64A 0.9800 . ?
C64 H64B 0.9800 . ?
C65 H65A 0.9800 . ?
C65 H65B 0.9800 . ?
O71 C75 1.392(7) . y
O71 C72 1.395(7) . y
C72 C73 1.447(8) . y
C72 H72A 0.9800 . ?
C72 H72B 0.9800 . ?
C73 C74 1.453(11) . y
C73 H73A 0.9800 . ?
C73 H73B 0.9800 . ?
C74 C75 1.473(10) . y
C74 H74A 0.9800 . ?
C74 H74B 0.9800 . ?
C75 H75A 0.9800 . ?
C75 H75B 0.9800 . ?
F1 B1 1.298(9) . y
F2 B1 1.360(12) . y
F3 B1 1.319(8) . y
F4 B1 1.243(10) . y

loop_
_geom_torsion_atom_site_label_1
_geom_torsion_atom_site_label_2
_geom_torsion_atom_site_label_3
_geom_torsion_atom_site_label_4
_geom_torsion
_geom_torsion_site_symmetry_1
_geom_torsion_site_symmetry_4
N1 Cu1 P1 C17 56.03(18) . .
N2 Cu1 P1 C17 176.06(18) . .
P2 Cu1 P1 C17 -63.27(16) . .
N1 Cu1 P1 C23 177.73(19) . .
N2 Cu1 P1 C23 -62.24(19) . .
P2 Cu1 P1 C23 58.43(18) . .
N1 Cu1 P1 C11 -62.30(19) . .
N2 Cu1 P1 C11 57.72(19) . .
P2 Cu1 P1 C11 178.39(16) . .
N1 Cu1 P2 C43 57.94(18) . .
N2 Cu1 P2 C43 -61.10(19) . .
P1 Cu1 P2 C43 178.93(16) . .
N1 Cu1 P2 C31 -59.55(19) . .
N2 Cu1 P2 C31 -178.59(18) . .
P1 Cu1 P2 C31 61.44(17) . .
N1 Cu1 P2 C37 178.99(18) . .
N2 Cu1 P2 C37 59.95(19) . .
P1 Cu1 P2 C37 -60.02(17) . .
N2 Cu1 N1 C5 27.5(4) . .
P1 Cu1 N1 C5 140.9(3) . .
P2 Cu1 N1 C5 -85.7(3) . .
N2 Cu1 N1 C1 -166.4(3) . .
P1 Cu1 N1 C1 -53.0(3) . .
P2 Cu1 N1 C1 80.4(3) . .
N1 Cu1 N2 C9 20.3(4) . .
P1 Cu1 N2 C9 -94.7(4) . .
P2 Cu1 N2 C9 131.8(4) . .
N1 Cu1 N2 C10 -163.4(3) . .
P1 Cu1 N2 C10 81.6(3) . .
P2 Cu1 N2 C10 -51.9(3) . .
C5 N1 C1 C2 2.2(6) . .
Cu1 N1 C1 C2 -165.2(4) . .
N1 C1 C2 C3 -1.4(7) . .
C1 C2 C3 C4 -1.1(6) . .
C1 C2 C3 C6 177.7(4) . .
C2 C3 C4 C5 2.6(6) . .
C6 C3 C4 C5 -176.2(4) . .
C1 N1 C5 C4 -0.6(6) . .
Cu1 N1 C5 C4 165.6(3) . .
C3 C4 C5 N1 -1.8(7) . .
C4 C3 C6 C7 149.2(5) . .
C2 C3 C6 C7 -29.5(7) . .
C4 C3 C6 C10 -30.2(6) . 2_544
C2 C3 C6 C10 151.1(4) . 2_544
C10 C6 C7 C8 0.2(8) 2_544 .
C3 C6 C7 C8 -179.1(5) . .
C6 C7 C8 C9 1.4(9) . 2_544
C10 N2 C9 C8 0.4(7) . 2_554
Cu1 N2 C9 C8 176.6(4) . 2_554
C9 N2 C10 C6 1.3(6) . 2_554
Cu1 N2 C10 C6 -175.4(3) . 2_554
C17 P1 C11 C16 95.2(4) . .
C23 P1 C11 C16 -13.1(4) . .
Cu1 P1 C11 C16 -141.5(4) . .
C17 P1 C11 C12 -86.2(4) . .
C23 P1 C11 C12 165.5(4) . .
Cu1 P1 C11 C12 37.2(4) . .
C16 C11 C12 C13 -1.7(8) . .
P1 C11 C12 C13 179.6(5) . .
C11 C12 C13 C14 2.8(10) . .
C12 C13 C14 C15 -1.7(10) . .
C13 C14 C15 C16 -0.5(9) . .
C14 C15 C16 C11 1.6(8) . .
C12 C11 C16 C15 -0.5(7) . .
P1 C11 C16 C15 178.1(4) . .
C23 P1 C17 C22 103.6(4) . .
C11 P1 C17 C22 -4.3(4) . .
Cu1 P1 C17 C22 -127.0(3) . .
C23 P1 C17 C18 -79.3(4) . .
C11 P1 C17 C18 172.8(3) . .
Cu1 P1 C17 C18 50.1(4) . .
C22 C17 C18 C19 -2.5(6) . .
P1 C17 C18 C19 -179.8(3) . .
C17 C18 C19 C20 2.5(7) . .
C18 C19 C20 C21 -0.7(7) . .
C19 C20 C21 C22 -1.0(8) . .
C18 C17 C22 C21 0.8(7) . .
P1 C17 C22 C21 177.8(4) . .
C20 C21 C22 C17 1.0(7) . .
C17 P1 C23 C24 9.6(4) . .
C11 P1 C23 C24 118.6(4) . .
Cu1 P1 C23 C24 -116.8(4) . .
C17 P1 C23 C28 -173.5(4) . .
C11 P1 C23 C28 -64.5(4) . .
Cu1 P1 C23 C28 60.1(4) . .
C28 C23 C24 C25 -1.7(7) . .
P1 C23 C24 C25 175.2(4) . .
C23 C24 C25 C26 1.7(8) . .
C24 C25 C26 C27 -0.2(8) . .
C25 C26 C27 C28 -1.1(8) . .
C26 C27 C28 C23 1.0(7) . .
C24 C23 C28 C27 0.4(7) . .
P1 C23 C28 C27 -176.6(4) . .
C43 P2 C31 C32 127.6(4) . .
C37 P2 C31 C32 17.6(4) . .
Cu1 P2 C31 C32 -108.4(4) . .
C43 P2 C31 C36 -59.3(4) . .
C37 P2 C31 C36 -169.3(3) . .
Cu1 P2 C31 C36 64.7(4) . .
C36 C31 C32 C33 -2.1(7) . .
P2 C31 C32 C33 171.0(4) . .
C31 C32 C33 C34 0.1(8) . .
C32 C33 C34 C35 1.9(9) . .
C33 C34 C35 C36 -1.8(8) . .
C34 C35 C36 C31 -0.2(8) . .
C32 C31 C36 C35 2.1(7) . .
P2 C31 C36 C35 -171.4(4) . .
C43 P2 C37 C42 -3.7(4) . .
C31 P2 C37 C42 104.4(4) . .
Cu1 P2 C37 C42 -129.6(4) . .
C43 P2 C37 C38 171.0(3) . .
C31 P2 C37 C38 -80.9(4) . .
Cu1 P2 C37 C38 45.1(4) . .
C42 C37 C38 C39 -1.1(7) . .
P2 C37 C38 C39 -176.1(4) . .
C37 C38 C39 C40 1.1(7) . .
C38 C39 C40 C41 -0.9(8) . .
C39 C40 C41 C42 0.9(9) . .
C38 C37 C42 C41 1.1(7) . .
P2 C37 C42 C41 175.7(4) . .
C40 C41 C42 C37 -1.0(8) . .
C31 P2 C43 C48 -32.1(4) . .
C37 P2 C43 C48 78.2(4) . .
Cu1 P2 C43 C48 -156.0(3) . .
C31 P2 C43 C44 147.0(4) . .
C37 P2 C43 C44 -102.7(4) . .
Cu1 P2 C43 C44 23.1(4) . .
C48 C43 C44 C45 0.6(7) . .
P2 C43 C44 C45 -178.5(4) . .
C43 C44 C45 C46 -0.7(8) . .
C44 C45 C46 C47 0.6(8) . .
C45 C46 C47 C48 -0.5(8) . .
C44 C43 C48 C47 -0.5(7) . .
P2 C43 C48 C47 178.6(4) . .
C46 C47 C48 C43 0.5(8) . .
C55 O51 C52 C53 -14.9(18) . .
O51 C52 C53 C54 28.1(17) . .
C52 C53 C54 C55 -34(2) . .
C53 C54 C55 O51 23(3) . .
C52 O51 C55 C54 -2(2) . .
C65 O61 C62 C63 0.7(19) . .
O61 C62 C63 C64 10(2) . .
C62 C63 C64 C65 -16.7(16) . .
C62 O61 C65 C64 -11.7(13) . .
C63 C64 C65 O61 16.8(11) . .
C75 O71 C72 C73 -15.0(9) . .
O71 C72 C73 C74 17.6(10) . .
C72 C73 C74 C75 -13.1(11) . .
C72 O71 C75 C74 6.2(9) . .
C73 C74 C75 O71 4.6(11) . .
